data_7038449
loop_
_publ_author_name
'Olaru, Marian'
'Nema, Mihai G.'
'Soran, Albert'
'Breunig, Hans J.'
'Silvestru, Cristian'

_publ_section_title
;
 Mixed triorganobismuthines RAr2Bi [Ar = C6F5, 2,4,6-(C6F5)3C6H2] and
 hypervalent racemic Bi-chiral diorganobismuth(iii) bromides RArBiBr (Ar =
 C6F5, Mes, Ph) with the ligand R = 2-(Me2NCH2)C6H4. Influences of the
 organic substituent.
;
_journal_issue 23
_journal_name_full 'Dalton transactions (Cambridge, England : 2003)'
_journal_page_first 9419
_journal_page_last 9428
_journal_paper_doi 10.1039/c5dt05074j
_journal_volume 45
_journal_year 2016
_chemical_formula_moiety 'C15 H17 Bi Br N'
_chemical_formula_sum 'C15 H17 Bi Br N'
_chemical_formula_weight 500.19
_chemical_name_systematic
; 
 ? 
;
_space_group_IT_number 14
_symmetry_cell_setting monoclinic
_symmetry_space_group_name_Hall '-P 2ybc'
_symmetry_space_group_name_H-M 'P 1 21/c 1'
_atom_sites_solution_hydrogens geom
_atom_sites_solution_primary direct
_atom_sites_solution_secondary difmap
_audit_creation_method SHELXL-97
_audit_update_record
;
2015-10-09 deposited with the CCDC.
2016-02-17 downloaded from the CCDC.
;
_cell_angle_alpha 90.00
_cell_angle_beta 113.611(2)
_cell_angle_gamma 90.00
_cell_formula_units_Z 4
_cell_length_a 13.213(2)
_cell_length_b 11.4688(17)
_cell_length_c 11.0325(17)
_cell_measurement_reflns_used 3422
_cell_measurement_temperature 297(2)
_cell_measurement_theta_max 25.73
_cell_measurement_theta_min 2.45
_cell_volume 1531.9(4)
_computing_cell_refinement 'Bruker SMART'
_computing_data_collection 'Bruker SMART'
_computing_data_reduction 'Bruker SAINT'
_computing_molecular_graphics 'Bruker SHELXTL'
_computing_publication_material 'Bruker SHELXTL'
_computing_structure_refinement 'Bruker SHELXTL'
_computing_structure_solution 'Bruker SHELXTL'
_diffrn_ambient_temperature 297(2)
_diffrn_measured_fraction_theta_full 0.999
_diffrn_measured_fraction_theta_max 0.999
_diffrn_measurement_device_type 'CCD area detector'
_diffrn_measurement_method 'phi and omega scans'
_diffrn_radiation_monochromator graphite
_diffrn_radiation_source 'fine-focus sealed tube'
_diffrn_radiation_type MoK\a
_diffrn_radiation_wavelength 0.71073
_diffrn_reflns_av_R_equivalents 0.0649
_diffrn_reflns_av_sigmaI/netI 0.0796
_diffrn_reflns_limit_h_max 15
_diffrn_reflns_limit_h_min -12
_diffrn_reflns_limit_k_max 13
_diffrn_reflns_limit_k_min -11
_diffrn_reflns_limit_l_max 12
_diffrn_reflns_limit_l_min -13
_diffrn_reflns_number 7149
_diffrn_reflns_theta_full 25.00
_diffrn_reflns_theta_max 25.00
_diffrn_reflns_theta_min 2.45
_exptl_absorpt_coefficient_mu 14.101
_exptl_absorpt_correction_T_max 0.100
_exptl_absorpt_correction_T_min 0.055
_exptl_absorpt_correction_type multi-scan
_exptl_absorpt_process_details 'Bruker, 2001.'
_exptl_crystal_colour colourless
_exptl_crystal_density_diffrn 2.169
_exptl_crystal_density_method 'not measured'
_exptl_crystal_description block
_exptl_crystal_F_000 928
_exptl_crystal_size_max 0.31
_exptl_crystal_size_mid 0.18
_exptl_crystal_size_min 0.16
_refine_diff_density_max 1.732
_refine_diff_density_min -3.637
_refine_diff_density_rms 0.236
_refine_ls_extinction_method none
_refine_ls_goodness_of_fit_ref 1.223
_refine_ls_hydrogen_treatment constr
_refine_ls_matrix_type full
_refine_ls_number_parameters 165
_refine_ls_number_reflns 2690
_refine_ls_number_restraints 0
_refine_ls_restrained_S_all 1.223
_refine_ls_R_factor_all 0.1044
_refine_ls_R_factor_gt 0.0822
_refine_ls_shift/su_max 0.000
_refine_ls_shift/su_mean 0.000
_refine_ls_structure_factor_coef Fsqd
_refine_ls_weighting_details 'calc w=1/[\s^2^(Fo^2^)+(0.0215P)^2^+34.3071P] where P=(Fo^2^+2Fc^2^)/3'
_refine_ls_weighting_scheme calc
_refine_ls_wR_factor_gt 0.1445
_refine_ls_wR_factor_ref 0.1524
_reflns_number_gt 2208
_reflns_number_total 2690
_reflns_threshold_expression >2sigma(I)
_cod_data_source_file c5dt05074j2.cif
_cod_data_source_block 469r
_cod_depositor_comments
;
The following automatic conversions were performed:

'_symmetry_cell_setting' value 'Monoclinic' changed to 'monoclinic'
according to
/usr/data/users/saulius/crontab/automatic-downloads/rss-feeds/RSC/lib/dictionaries/cif_core.dic
dictionary named 'cif_core.dic' version 2.4.2 from 2011-04-26.

Automatic conversion script
Id: cif_fix_values 4268 2015-11-12 08:31:59Z antanas 

 Adding full bibliography for 7038449--7038453.cif.
;
_cod_original_sg_symbol_H-M 'P2(1)/c  '
_cod_database_code 7038449

loop_
_symmetry_equiv_pos_as_xyz
'x, y, z'
'-x, y+1/2, -z+1/2'
'-x, -y, -z'
'x, -y-1/2, z-1/2'

loop_
_atom_site_label
_atom_site_type_symbol
_atom_site_fract_x
_atom_site_fract_y
_atom_site_fract_z
_atom_site_U_iso_or_equiv
_atom_site_adp_type
_atom_site_occupancy
_atom_site_symmetry_multiplicity
_atom_site_calc_flag
_atom_site_refinement_flags
Bi1 Bi 0.29394(6) 1.10089(6) 0.40799(6) 0.0364(2) Uani 1 1 d .
Br1 Br 0.3486(2) 1.1020(2) 0.1886(2) 0.0691(7) Uani 1 1 d .
C1 C 0.3388(15) 0.9138(16) 0.4492(17) 0.041(4) Uani 1 1 d .
C2 C 0.2984(13) 0.8565(14) 0.5299(14) 0.028(4) Uani 1 1 d .
C3 C 0.3295(15) 0.7405(17) 0.5639(16) 0.042(5) Uani 1 1 d .
H3 H 0.3053 0.7024 0.6217 0.050 Uiso 1 1 calc R
C4 C 0.3937(17) 0.6823(18) 0.515(2) 0.052(5) Uani 1 1 d .
H4 H 0.4103 0.6042 0.5363 0.063 Uiso 1 1 calc R
C5 C 0.4340(14) 0.7373(17) 0.4355(19) 0.043(5) Uani 1 1 d .
H5 H 0.4799 0.6982 0.4035 0.052 Uiso 1 1 calc R
C6 C 0.4064(13) 0.8504(18) 0.4030(17) 0.041(5) Uani 1 1 d .
H6 H 0.4337 0.8875 0.3474 0.049 Uiso 1 1 calc R
C7 C 0.2189(16) 0.9165(17) 0.5747(19) 0.048(5) Uani 1 1 d .
H7A H 0.1445 0.9078 0.5076 0.058 Uiso 1 1 calc R
H7B H 0.2215 0.8800 0.6553 0.058 Uiso 1 1 calc R
C8 C 0.3463(18) 1.0565(18) 0.7199(19) 0.058(6) Uani 1 1 d .
H8A H 0.3746 1.1338 0.7214 0.087 Uiso 1 1 calc R
H8B H 0.4005 1.0004 0.7208 0.087 Uiso 1 1 calc R
H8C H 0.3297 1.0453 0.7963 0.087 Uiso 1 1 calc R
C9 C 0.1565(18) 1.1085(19) 0.605(2) 0.067(6) Uani 1 1 d .
H9A H 0.0965 1.1101 0.5198 0.100 Uiso 1 1 calc R
H9B H 0.1815 1.1866 0.6325 0.100 Uiso 1 1 calc R
H9C H 0.1319 1.0741 0.6683 0.100 Uiso 1 1 calc R
C10 C 0.1177(14) 1.0634(14) 0.2755(16) 0.031(4) Uani 1 1 d .
C11 C 0.0416(17) 1.1509(19) 0.2538(19) 0.053(5) Uani 1 1 d .
H11 H 0.0649 1.2213 0.2982 0.063 Uiso 1 1 calc R
C12 C -0.0680(19) 1.139(2) 0.169(2) 0.064(7) Uani 1 1 d .
H12 H -0.1180 1.1994 0.1563 0.077 Uiso 1 1 calc R
C13 C -0.1008(17) 1.035(2) 0.1032(19) 0.059(6) Uani 1 1 d .
H13 H -0.1741 1.0247 0.0453 0.071 Uiso 1 1 calc R
C14 C -0.0274(17) 0.9472(18) 0.1219(19) 0.050(5) Uani 1 1 d .
H14 H -0.0504 0.8775 0.0759 0.060 Uiso 1 1 calc R
C15 C 0.0817(17) 0.9608(17) 0.2093(17) 0.047(5) Uani 1 1 d .
H15 H 0.1310 0.8994 0.2230 0.056 Uiso 1 1 calc R
N1 N 0.2450(12) 1.0411(12) 0.5992(13) 0.035(4) Uani 1 1 d .

loop_
_atom_site_aniso_label
_atom_site_aniso_U_11
_atom_site_aniso_U_22
_atom_site_aniso_U_33
_atom_site_aniso_U_23
_atom_site_aniso_U_13
_atom_site_aniso_U_12
Bi1 0.0378(4) 0.0371(4) 0.0337(4) -0.0030(4) 0.0138(3) -0.0040(4)
Br1 0.0812(16) 0.0713(15) 0.0672(14) 0.0016(14) 0.0428(13) -0.0092(14)
C1 0.042(10) 0.036(11) 0.034(9) -0.011(9) 0.005(8) -0.013(9)
C2 0.030(9) 0.032(9) 0.018(8) 0.001(7) 0.006(7) -0.007(7)
C3 0.039(11) 0.059(14) 0.019(9) 0.000(9) 0.001(8) -0.010(9)
C4 0.058(13) 0.038(12) 0.057(13) -0.010(10) 0.018(11) -0.006(10)
C5 0.022(9) 0.052(13) 0.052(12) -0.019(10) 0.012(9) 0.006(9)
C6 0.021(9) 0.062(13) 0.030(9) -0.011(9) 0.000(8) 0.001(9)
C7 0.054(12) 0.050(13) 0.053(12) 0.005(10) 0.032(10) 0.002(10)
C8 0.075(15) 0.043(12) 0.040(11) 0.002(10) 0.007(11) -0.001(11)
C9 0.069(15) 0.048(13) 0.077(16) 0.001(13) 0.022(13) 0.010(12)
C10 0.032(9) 0.032(10) 0.032(9) 0.003(8) 0.015(8) -0.005(8)
C11 0.057(13) 0.051(13) 0.040(11) 0.002(10) 0.008(11) 0.011(11)
C12 0.064(15) 0.079(18) 0.048(13) -0.001(12) 0.021(12) 0.017(13)
C13 0.039(12) 0.10(2) 0.031(11) 0.017(12) 0.007(9) 0.000(13)
C14 0.061(14) 0.045(12) 0.042(11) 0.008(10) 0.020(11) -0.019(11)
C15 0.055(13) 0.045(12) 0.033(10) 0.009(9) 0.010(10) 0.003(10)
N1 0.047(9) 0.034(8) 0.037(8) -0.017(7) 0.030(8) 0.003(7)

loop_
_atom_type_symbol
_atom_type_description
_atom_type_scat_dispersion_real
_atom_type_scat_dispersion_imag
_atom_type_scat_source
C C 0.0033 0.0016 'International Tables Vol C Tables 4.2.6.8 and 6.1.1.4'
H H 0.0000 0.0000 'International Tables Vol C Tables 4.2.6.8 and 6.1.1.4'
N N 0.0061 0.0033 'International Tables Vol C Tables 4.2.6.8 and 6.1.1.4'
Bi Bi -4.1077 10.2566 'International Tables Vol C Tables 4.2.6.8 and 6.1.1.4'
Br Br -0.2901 2.4595 'International Tables Vol C Tables 4.2.6.8 and 6.1.1.4'

loop_
_geom_angle_atom_site_label_1
_geom_angle_atom_site_label_2
_geom_angle_atom_site_label_3
_geom_angle
C1 Bi1 C10 94.0(6)
C1 Bi1 N1 72.8(6)
C10 Bi1 N1 86.9(5)
C1 Bi1 Br1 92.4(5)
C10 Bi1 Br1 89.9(4)
N1 Bi1 Br1 164.6(3)
C2 C1 C6 117.3(18)
C2 C1 Bi1 116.9(13)
C6 C1 Bi1 125.8(14)
C1 C2 C3 118.6(17)
C1 C2 C7 120.1(16)
C3 C2 C7 121.2(15)
C4 C3 C2 121.9(18)
C4 C3 H3 119.1
C2 C3 H3 119.1
C3 C4 C5 120.2(19)
C3 C4 H4 119.9
C5 C4 H4 119.9
C4 C5 C6 118.9(18)
C4 C5 H5 120.6
C6 C5 H5 120.6
C5 C6 C1 123.0(19)
C5 C6 H6 118.5
C1 C6 H6 118.5
N1 C7 C2 111.3(14)
N1 C7 H7A 109.4
C2 C7 H7A 109.4
N1 C7 H7B 109.4
C2 C7 H7B 109.4
H7A C7 H7B 108.0
N1 C8 H8A 109.5
N1 C8 H8B 109.5
H8A C8 H8B 109.5
N1 C8 H8C 109.5
H8A C8 H8C 109.5
H8B C8 H8C 109.5
N1 C9 H9A 109.5
N1 C9 H9B 109.5
H9A C9 H9B 109.5
N1 C9 H9C 109.5
H9A C9 H9C 109.5
H9B C9 H9C 109.5
C15 C10 C11 117.6(17)
C15 C10 Bi1 124.2(13)
C11 C10 Bi1 118.1(13)
C10 C11 C12 123(2)
C10 C11 H11 118.6
C12 C11 H11 118.6
C13 C12 C11 118(2)
C13 C12 H12 121.0
C11 C12 H12 121.0
C14 C13 C12 121(2)
C14 C13 H13 119.7
C12 C13 H13 119.7
C13 C14 C15 120(2)
C13 C14 H14 119.9
C15 C14 H14 119.9
C10 C15 C14 120.8(19)
C10 C15 H15 119.6
C14 C15 H15 119.6
C9 N1 C7 113.5(15)
C9 N1 C8 110.9(15)
C7 N1 C8 110.2(15)
C9 N1 Bi1 112.4(13)
C7 N1 Bi1 103.3(9)
C8 N1 Bi1 106.1(11)

loop_
_geom_bond_atom_site_label_1
_geom_bond_atom_site_label_2
_geom_bond_distance
Bi1 C1 2.224(19)
Bi1 C10 2.241(16)
Bi1 N1 2.536(13)
Bi1 Br1 2.789(2)
C1 C2 1.37(2)
C1 C6 1.40(2)
C2 C3 1.40(2)
C2 C7 1.50(2)
C3 C4 1.35(3)
C3 H3 0.9300
C4 C5 1.35(3)
C4 H4 0.9300
C5 C6 1.36(3)
C5 H5 0.9300
C6 H6 0.9300
C7 N1 1.47(2)
C7 H7A 0.9700
C7 H7B 0.9700
C8 N1 1.47(2)
C8 H8A 0.9600
C8 H8B 0.9600
C8 H8C 0.9600
C9 N1 1.43(2)
C9 H9A 0.9600
C9 H9B 0.9600
C9 H9C 0.9600
C10 C15 1.37(2)
C10 C11 1.37(2)
C11 C12 1.38(3)
C11 H11 0.9300
C12 C13 1.37(3)
C12 H12 0.9300
C13 C14 1.35(3)
C13 H13 0.9300
C14 C15 1.39(3)
C14 H14 0.9300
C15 H15 0.9300

loop_
_geom_torsion_atom_site_label_1
_geom_torsion_atom_site_label_2
_geom_torsion_atom_site_label_3
_geom_torsion_atom_site_label_4
_geom_torsion
C10 Bi1 C1 C2 -72.1(13)
N1 Bi1 C1 C2 13.4(12)
Br1 Bi1 C1 C2 -162.2(12)
C10 Bi1 C1 C6 109.5(14)
N1 Bi1 C1 C6 -165.0(15)
Br1 Bi1 C1 C6 19.5(14)
C6 C1 C2 C3 2(2)
Bi1 C1 C2 C3 -176.7(11)
C6 C1 C2 C7 -175.4(16)
Bi1 C1 C2 C7 6(2)
C1 C2 C3 C4 -3(2)
C7 C2 C3 C4 174.3(17)
C2 C3 C4 C5 3(3)
C3 C4 C5 C6 -2(3)
C4 C5 C6 C1 1(3)
C2 C1 C6 C5 -1(2)
Bi1 C1 C6 C5 177.6(13)
C1 C2 C7 N1 -36(2)
C3 C2 C7 N1 146.6(16)
C1 Bi1 C10 C15 -23.9(15)
N1 Bi1 C10 C15 -96.4(15)
Br1 Bi1 C10 C15 68.5(14)
C1 Bi1 C10 C11 159.6(14)
N1 Bi1 C10 C11 87.1(14)
Br1 Bi1 C10 C11 -108.0(14)
C15 C10 C11 C12 0(3)
Bi1 C10 C11 C12 176.7(16)
C10 C11 C12 C13 -1(3)
C11 C12 C13 C14 0(3)
C12 C13 C14 C15 1(3)
C11 C10 C15 C14 1(3)
Bi1 C10 C15 C14 -175.4(13)
C13 C14 C15 C10 -2(3)
C2 C7 N1 C9 163.3(16)
C2 C7 N1 C8 -71.6(19)
C2 C7 N1 Bi1 41.3(16)
C1 Bi1 N1 C9 -152.2(14)
C10 Bi1 N1 C9 -57.0(13)
Br1 Bi1 N1 C9 -135.3(13)
C1 Bi1 N1 C7 -29.6(11)
C10 Bi1 N1 C7 65.6(11)
Br1 Bi1 N1 C7 -13(2)
C1 Bi1 N1 C8 86.3(12)
C10 Bi1 N1 C8 -178.5(12)
Br1 Bi1 N1 C8 103.3(15)
